data_7208048
loop_
_publ_author_name
'Bhattacharya, Saurav'
'Ramanujachary, K. V.'
'Lofland, S. E.'
'Magdaleno, Travis'
'Natarajan, Srinivasan'

_publ_section_title
;
 Stabilization of O--Mn--O clusters (Mn5) in three dimensionally extended
 MOF structures: synthesis, structure and properties
;
_journal_issue 13
_journal_name_full CrystEngComm
_journal_page_first 4323
_journal_paper_doi 10.1039/c2ce06386g
_journal_volume 14
_journal_year 2012
_chemical_formula_sum 'C84 H59 Mn5 O40.5 S6'
_chemical_formula_weight 2183.30
_chemical_name_common 'Manganese Sulfonyldibenzoate'
_chemical_name_systematic
;
?
;
_space_group_IT_number 2
_symmetry_cell_setting triclinic
_symmetry_space_group_name_Hall '-P 1'
_symmetry_space_group_name_H-M 'P -1'
_atom_sites_solution_hydrogens geom
_atom_sites_solution_primary direct
_atom_sites_solution_secondary difmap
_audit_creation_method SHELXL-97
_cell_angle_alpha 72.773(5)
_cell_angle_beta 88.047(5)
_cell_angle_gamma 60.583(5)
_cell_formula_units_Z 1
_cell_length_a 12.700(5)
_cell_length_b 12.714(5)
_cell_length_c 15.990(5)
_cell_measurement_temperature 120(2)
_cell_volume 2128.8(14)
_computing_cell_refinement SMART
_computing_data_collection 'SMART (Bruker, 2000)'
_computing_data_reduction 'SAINT (Bruker, 2000)'
_computing_molecular_graphics 'Ortep-3 for Windows (Farrugia, 1997) and CAMERON (Watkin et al., 1993)'
_computing_publication_material 'PLATON (Spek, 1990)'
_computing_structure_refinement 'SHELXL-97 (Sheldrick, 1997)'
_computing_structure_solution 'SIR92 (Altomare et al., 1993)'
_diffrn_ambient_temperature 120(2)
_diffrn_measured_fraction_theta_full 0.967
_diffrn_measured_fraction_theta_max 0.967
_diffrn_radiation_monochromator graphite
_diffrn_radiation_source 'fine-focus sealed tube'
_diffrn_radiation_type MoK\a
_diffrn_radiation_wavelength 0.71073
_diffrn_reflns_av_R_equivalents 0.0450
_diffrn_reflns_av_sigmaI/netI 0.0452
_diffrn_reflns_limit_h_max 15
_diffrn_reflns_limit_h_min -15
_diffrn_reflns_limit_k_max 16
_diffrn_reflns_limit_k_min -16
_diffrn_reflns_limit_l_max 20
_diffrn_reflns_limit_l_min -20
_diffrn_reflns_number 48370
_diffrn_reflns_theta_full 27.63
_diffrn_reflns_theta_max 27.63
_diffrn_reflns_theta_min 1.35
_exptl_absorpt_coefficient_mu 0.968
_exptl_absorpt_correction_T_max 0.891
_exptl_absorpt_correction_T_min 0.832
_exptl_absorpt_correction_type multi-scan
_exptl_absorpt_process_details '(SADABS; Sheldrick, 1996)'
_exptl_crystal_colour Colourless
_exptl_crystal_density_diffrn 1.696
_exptl_crystal_density_method 'not measured'
_exptl_crystal_description Block
_exptl_crystal_F_000 1099
_exptl_crystal_size_max 0.20
_exptl_crystal_size_mid 0.16
_exptl_crystal_size_min 0.12
_refine_diff_density_max 1.427
_refine_diff_density_min -0.734
_refine_diff_density_rms 0.087
_refine_ls_extinction_method none
_refine_ls_goodness_of_fit_ref 1.022
_refine_ls_hydrogen_treatment constr
_refine_ls_matrix_type full
_refine_ls_number_parameters 611
_refine_ls_number_reflns 9581
_refine_ls_number_restraints 0
_refine_ls_restrained_S_all 1.022
_refine_ls_R_factor_all 0.0611
_refine_ls_R_factor_gt 0.0416
_refine_ls_shift/su_max 0.002
_refine_ls_shift/su_mean 0.000
_refine_ls_structure_factor_coef Fsqd
_refine_ls_weighting_details 'calc w=1/[\s^2^(Fo^2^)+(0.0384P)^2^+3.6886P] where P=(Fo^2^+2Fc^2^)/3'
_refine_ls_weighting_scheme calc
_refine_ls_wR_factor_gt 0.0948
_refine_ls_wR_factor_ref 0.1036
_reflns_number_gt 7433
_reflns_number_total 9581
_reflns_threshold_expression >2sigma(I)
_cod_data_source_file c2ce06386g.txt
_cod_data_source_block Compound(1)
_cod_depositor_comments
;
The following automatic conversions were performed:

'_symmetry_cell_setting' value 'Triclinic' changed to 'triclinic'
according to /home/saulius/struct/CIF-dictionaries/cif_core.dic
dictionary named 'cif_core.dic' version 2.4.1 from 2010-06-29.

Automatic conversion script
Id: cif_fix_values 1891 2012-01-12 08:04:46Z andrius 
;
_cod_original_sg_symbol_H-M P-1
_cod_original_formula_sum 'C84 H59 Mn5 O40.50 S6'
_cod_database_code 7208048

loop_
_symmetry_equiv_pos_as_xyz
'x, y, z'
'-x, -y, -z'

loop_
_atom_site_label
_atom_site_type_symbol
_atom_site_fract_x
_atom_site_fract_y
_atom_site_fract_z
_atom_site_U_iso_or_equiv
_atom_site_adp_type
_atom_site_occupancy
_atom_site_symmetry_multiplicity
_atom_site_calc_flag
_atom_site_refinement_flags
Mn1 Mn 0.0000 1.0000 0.0000 0.01211(13) Uani 1 2 d S
Mn2 Mn 0.26714(4) 0.85600(4) 0.28847(3) 0.01188(10) Uani 1 1 d .
Mn3 Mn 0.24269(4) 0.95817(4) 0.08716(3) 0.01133(10) Uani 1 1 d .
S1 S 0.00872(6) 0.37761(6) 0.18809(5) 0.01243(14) Uani 1 1 d .
S2 S 0.29598(7) 0.21433(7) 0.52467(5) 0.01739(15) Uani 1 1 d .
S3 S 0.48598(6) 1.42919(7) 0.20126(6) 0.02118(17) Uani 1 1 d .
O1 O 0.09913(17) 0.04591(18) 0.90520(13) 0.0172(4) Uani 1 1 d .
O2 O 0.16532(16) 0.83306(17) 0.08544(13) 0.0146(4) Uani 1 1 d .
O3 O 1.04459(17) 1.07761(17) 0.09331(13) 0.0140(4) Uani 1 1 d .
O4 O 0.25391(19) 0.78813(19) 0.41946(13) 0.0191(4) Uani 1 1 d .
O5 O -0.55095(18) 0.7400(2) 0.27476(14) 0.0222(5) Uani 1 1 d .
O6 O 0.21235(18) 0.75641(19) 0.23209(13) 0.0191(4) Uani 1 1 d .
O7 O 0.30821(18) 0.99404(18) 0.30086(14) 0.0188(4) Uani 1 1 d .
O8 O 1.08190(17) 1.01227(19) 0.24057(13) 0.0177(4) Uani 1 1 d .
O9 O -0.58698(17) 0.79842(19) 0.12780(14) 0.0211(5) Uani 1 1 d .
O10 O 0.26557(19) 0.0332(2) 0.95946(13) 0.0231(5) Uani 1 1 d .
O11 O 0.28460(18) 1.0512(2) 0.15423(14) 0.0209(5) Uani 1 1 d .
O12 O 0.0795(2) 0.8318(2) 0.47463(16) 0.0298(5) Uani 1 1 d .
H12A H 0.0726 0.9025 0.4616 0.045 Uiso 1 1 calc R
O13 O 0.02412(17) 0.34509(18) 0.10813(13) 0.0170(4) Uani 1 1 d .
O14 O 0.06201(17) 0.27755(18) 0.27193(13) 0.0175(4) Uani 1 1 d .
O15 O 0.2051(2) 0.2231(2) 0.46717(14) 0.0252(5) Uani 1 1 d .
O16 O 0.4229(2) 0.13542(19) 0.51847(14) 0.0248(5) Uani 1 1 d .
O17 O 0.48128(19) 1.4530(2) 0.28405(17) 0.0301(6) Uani 1 1 d .
O18 O 0.42942(19) 1.53324(19) 0.12060(16) 0.0285(5) Uani 1 1 d .
O19 O 0.1103(3) 0.0686(2) 0.42351(19) 0.0437(7) Uani 1 1 d .
O20 O 0.6517(2) 0.1152(3) 0.48058(17) 0.0400(6) Uani 1 1 d .
O21 O 0.0000 1.0000 0.5000 0.0051(9) Uiso 0.50 2 d SP
C1 C 0.1737(2) 0.7564(3) 0.16165(19) 0.0145(6) Uani 1 1 d .
C2 C 0.1345(2) 0.6607(2) 0.16706(18) 0.0126(5) Uani 1 1 d .
C3 C 0.0744(2) 0.6655(3) 0.09322(18) 0.0147(6) Uani 1 1 d .
H3 H 0.0585 0.7283 0.0394 0.018 Uiso 1 1 calc R
C4 C 0.0385(2) 0.5768(3) 0.10008(18) 0.0149(6) Uani 1 1 d .
H4 H -0.0011 0.5793 0.0511 0.018 Uiso 1 1 calc R
C5 C 0.0625(2) 0.4841(2) 0.18110(18) 0.0128(5) Uani 1 1 d .
C6 C 0.1214(2) 0.4780(3) 0.25519(19) 0.0154(6) Uani 1 1 d .
H6 H 0.1364 0.4156 0.3090 0.018 Uiso 1 1 calc R
C7 C 0.1575(3) 0.5672(3) 0.24742(19) 0.0164(6) Uani 1 1 d .
H7 H 0.1975 0.5641 0.2965 0.020 Uiso 1 1 calc R
C8 C -0.1485(2) 0.4734(3) 0.19121(18) 0.0129(5) Uani 1 1 d .
C9 C -0.2273(3) 0.5476(3) 0.11305(19) 0.0194(6) Uani 1 1 d .
H9 H -0.1995 0.5421 0.0591 0.023 Uiso 1 1 calc R
C10 C -0.3487(3) 0.6306(3) 0.1168(2) 0.0203(6) Uani 1 1 d .
H10 H -0.4032 0.6814 0.0650 0.024 Uiso 1 1 calc R
C11 C -0.3891(2) 0.6378(3) 0.19791(19) 0.0149(6) Uani 1 1 d .
C12 C -0.3098(3) 0.5607(3) 0.2753(2) 0.0221(7) Uani 1 1 d .
H12 H -0.3378 0.5646 0.3294 0.026 Uiso 1 1 calc R
C13 C -0.1886(3) 0.4778(3) 0.2725(2) 0.0218(7) Uani 1 1 d .
H13 H -0.1347 0.4256 0.3245 0.026 Uiso 1 1 calc R
C14 C -0.5197(2) 0.7322(3) 0.2006(2) 0.0174(6) Uani 1 1 d .
C15 C 0.1771(3) 0.7575(3) 0.45502(19) 0.0178(6) Uani 1 1 d .
C16 C 0.2089(3) 0.6207(3) 0.47309(18) 0.0143(6) Uani 1 1 d .
C17 C 0.1248(3) 0.5836(3) 0.50625(18) 0.0162(6) Uani 1 1 d .
H17 H 0.0497 0.6427 0.5169 0.019 Uiso 1 1 calc R
C18 C 0.1537(3) 0.4588(3) 0.52310(19) 0.0167(6) Uani 1 1 d .
H18 H 0.0982 0.4334 0.5452 0.020 Uiso 1 1 calc R
C19 C 0.2661(3) 0.3715(3) 0.50683(18) 0.0152(6) Uani 1 1 d .
C20 C 0.3511(3) 0.4061(3) 0.47483(19) 0.0191(6) Uani 1 1 d .
H20 H 0.4265 0.3463 0.4650 0.023 Uiso 1 1 calc R
C21 C 0.3212(3) 0.5320(3) 0.45762(19) 0.0180(6) Uani 1 1 d .
H21 H 0.3770 0.5571 0.4356 0.022 Uiso 1 1 calc R
C22 C 0.2685(3) 0.1655(3) 0.63446(18) 0.0165(6) Uani 1 1 d .
C23 C 0.1647(3) 0.1563(3) 0.6483(2) 0.0195(6) Uani 1 1 d .
H23 H 0.1122 0.1732 0.6008 0.023 Uiso 1 1 calc R
C24 C 0.1404(3) 0.1217(3) 0.73377(19) 0.0184(6) Uani 1 1 d .
H24 H 0.0706 0.1160 0.7441 0.022 Uiso 1 1 calc R
C25 C 0.2200(2) 0.0953(3) 0.80463(19) 0.0156(6) Uani 1 1 d .
C26 C 0.3242(3) 0.1051(3) 0.78935(19) 0.0186(6) Uani 1 1 d .
H26 H 0.3771 0.0878 0.8367 0.022 Uiso 1 1 calc R
C27 C 0.3489(3) 0.1407(3) 0.70385(19) 0.0174(6) Uani 1 1 d .
H27 H 0.4179 0.1477 0.6931 0.021 Uiso 1 1 calc R
C28 C 0.1931(3) 0.0560(3) 0.89646(19) 0.0164(6) Uani 1 1 d .
C29 C 0.3102(2) 1.0611(3) 0.22553(19) 0.0155(6) Uani 1 1 d .
C30 C 0.3484(2) 1.1571(3) 0.22013(19) 0.0141(6) Uani 1 1 d .
C31 C 0.4002(3) 1.1558(3) 0.29578(19) 0.0171(6) Uani 1 1 d .
H31 H 0.4077 1.0978 0.3502 0.020 Uiso 1 1 calc R
C32 C 0.4406(3) 1.2402(3) 0.2905(2) 0.0182(6) Uani 1 1 d .
H32 H 0.4759 1.2392 0.3409 0.022 Uiso 1 1 calc R
C33 C 0.4276(2) 1.3266(3) 0.2087(2) 0.0161(6) Uani 1 1 d .
C34 C 0.3750(3) 1.3297(3) 0.1328(2) 0.0190(6) Uani 1 1 d .
H34 H 0.3662 1.3887 0.0786 0.023 Uiso 1 1 calc R
C35 C 0.3358(3) 1.2439(3) 0.13865(19) 0.0180(6) Uani 1 1 d .
H35 H 0.3011 1.2444 0.0882 0.022 Uiso 1 1 calc R
C36 C 0.6412(3) 1.3311(3) 0.1909(2) 0.0194(6) Uani 1 1 d .
C37 C 0.7254(3) 1.2547(3) 0.2669(2) 0.0301(8) Uani 1 1 d .
H37 H 0.7018 1.2577 0.3222 0.036 Uiso 1 1 calc R
C38 C 0.8452(3) 1.1739(3) 0.2585(2) 0.0289(8) Uani 1 1 d .
H38 H 0.9026 1.1222 0.3087 0.035 Uiso 1 1 calc R
C39 C 0.8802(2) 1.1696(3) 0.1756(2) 0.0164(6) Uani 1 1 d .
C40 C 0.7939(3) 1.2444(3) 0.1010(2) 0.0199(6) Uani 1 1 d .
H40 H 0.8168 1.2398 0.0457 0.024 Uiso 1 1 calc R
C41 C 0.6736(3) 1.3260(3) 0.1083(2) 0.0212(6) Uani 1 1 d .
H41 H 0.6157 1.3766 0.0583 0.025 Uiso 1 1 calc R
C42 C 1.0118(2) 1.0798(3) 0.16990(19) 0.0144(6) Uani 1 1 d .

loop_
_atom_site_aniso_label
_atom_site_aniso_U_11
_atom_site_aniso_U_22
_atom_site_aniso_U_33
_atom_site_aniso_U_23
_atom_site_aniso_U_13
_atom_site_aniso_U_12
Mn1 0.0085(3) 0.0121(3) 0.0154(3) -0.0034(2) 0.0012(2) -0.0055(2)
Mn2 0.0107(2) 0.0112(2) 0.0145(2) -0.00498(16) 0.00297(15) -0.00569(16)
Mn3 0.0087(2) 0.0117(2) 0.0136(2) -0.00423(16) 0.00137(15) -0.00505(16)
S1 0.0093(3) 0.0094(3) 0.0177(3) -0.0048(3) 0.0013(2) -0.0039(2)
S2 0.0250(4) 0.0135(3) 0.0140(3) -0.0044(3) 0.0045(3) -0.0100(3)
S3 0.0115(3) 0.0151(4) 0.0436(5) -0.0166(3) 0.0105(3) -0.0079(3)
O1 0.0147(10) 0.0173(10) 0.0204(11) -0.0041(8) 0.0057(8) -0.0100(8)
O2 0.0104(9) 0.0114(9) 0.0207(11) -0.0041(8) 0.0017(8) -0.0052(8)
O3 0.0115(9) 0.0127(9) 0.0200(10) -0.0074(8) 0.0038(8) -0.0065(8)
O4 0.0244(11) 0.0198(11) 0.0180(11) -0.0030(9) 0.0036(8) -0.0166(9)
O5 0.0127(10) 0.0253(12) 0.0312(12) -0.0179(10) 0.0060(9) -0.0068(9)
O6 0.0227(11) 0.0187(11) 0.0203(11) -0.0082(9) 0.0014(8) -0.0123(9)
O7 0.0191(11) 0.0131(10) 0.0250(11) -0.0040(9) 0.0016(8) -0.0097(8)
O8 0.0112(10) 0.0179(10) 0.0212(11) -0.0062(9) 0.0017(8) -0.0052(8)
O9 0.0114(10) 0.0159(10) 0.0310(12) -0.0079(9) 0.0001(9) -0.0027(8)
O10 0.0210(11) 0.0370(13) 0.0154(11) -0.0041(9) 0.0022(8) -0.0198(10)
O11 0.0192(11) 0.0229(11) 0.0271(12) -0.0144(9) 0.0042(9) -0.0119(9)
O12 0.0292(13) 0.0179(11) 0.0473(15) -0.0155(11) 0.0156(11) -0.0134(10)
O13 0.0159(10) 0.0181(10) 0.0223(11) -0.0116(9) 0.0050(8) -0.0097(8)
O14 0.0139(10) 0.0118(10) 0.0219(11) -0.0014(8) 0.0002(8) -0.0048(8)
O15 0.0417(14) 0.0270(12) 0.0154(11) -0.0057(9) 0.0019(9) -0.0241(11)
O16 0.0291(12) 0.0165(11) 0.0235(12) -0.0071(9) 0.0111(9) -0.0077(9)
O17 0.0194(11) 0.0343(13) 0.0568(16) -0.0358(12) 0.0178(11) -0.0173(10)
O18 0.0164(11) 0.0135(11) 0.0535(16) -0.0081(10) 0.0104(10) -0.0078(9)
O19 0.0514(17) 0.0342(15) 0.0533(18) -0.0199(13) 0.0226(14) -0.0248(13)
O20 0.0325(14) 0.0508(17) 0.0355(15) -0.0126(13) 0.0011(11) -0.0207(12)
C1 0.0071(13) 0.0099(13) 0.0236(16) -0.0058(11) 0.0025(11) -0.0019(10)
C2 0.0085(12) 0.0109(13) 0.0193(14) -0.0067(11) 0.0027(10) -0.0046(10)
C3 0.0142(14) 0.0144(14) 0.0143(14) -0.0036(11) 0.0019(10) -0.0069(11)
C4 0.0146(14) 0.0151(14) 0.0149(14) -0.0049(11) 0.0009(10) -0.0074(11)
C5 0.0089(13) 0.0089(13) 0.0200(14) -0.0052(11) 0.0011(10) -0.0037(10)
C6 0.0136(13) 0.0112(13) 0.0169(14) -0.0014(11) -0.0001(11) -0.0045(11)
C7 0.0143(14) 0.0168(14) 0.0194(15) -0.0067(12) -0.0008(11) -0.0081(11)
C8 0.0076(12) 0.0115(13) 0.0196(14) -0.0064(11) 0.0013(10) -0.0041(10)
C9 0.0150(14) 0.0213(15) 0.0173(15) -0.0070(12) 0.0027(11) -0.0053(12)
C10 0.0112(14) 0.0204(15) 0.0218(16) -0.0046(13) -0.0031(11) -0.0033(12)
C11 0.0102(13) 0.0102(13) 0.0259(16) -0.0083(12) 0.0028(11) -0.0049(11)
C12 0.0183(15) 0.0243(16) 0.0203(16) -0.0100(13) 0.0041(12) -0.0069(13)
C13 0.0149(15) 0.0222(16) 0.0183(15) -0.0049(13) -0.0013(11) -0.0027(12)
C14 0.0103(13) 0.0150(14) 0.0323(17) -0.0137(13) 0.0031(12) -0.0068(11)
C15 0.0220(15) 0.0159(14) 0.0149(14) -0.0033(12) 0.0014(11) -0.0100(12)
C16 0.0185(14) 0.0136(14) 0.0108(13) -0.0018(11) 0.0013(10) -0.0093(11)
C17 0.0146(14) 0.0163(14) 0.0163(14) -0.0049(11) 0.0026(11) -0.0070(11)
C18 0.0163(14) 0.0174(14) 0.0176(15) -0.0034(12) 0.0024(11) -0.0104(12)
C19 0.0205(15) 0.0137(14) 0.0105(13) -0.0026(11) -0.0006(11) -0.0086(11)
C20 0.0169(14) 0.0181(15) 0.0188(15) -0.0059(12) 0.0045(11) -0.0063(12)
C21 0.0189(15) 0.0183(15) 0.0194(15) -0.0054(12) 0.0054(11) -0.0117(12)
C22 0.0218(15) 0.0114(13) 0.0151(14) -0.0045(11) 0.0039(11) -0.0075(11)
C23 0.0200(15) 0.0206(15) 0.0181(15) -0.0023(12) -0.0011(11) -0.0123(12)
C24 0.0152(14) 0.0192(15) 0.0232(16) -0.0050(12) 0.0034(11) -0.0115(12)
C25 0.0147(14) 0.0122(13) 0.0182(15) -0.0037(11) 0.0033(11) -0.0063(11)
C26 0.0165(14) 0.0225(15) 0.0182(15) -0.0064(12) 0.0027(11) -0.0110(12)
C27 0.0134(14) 0.0197(15) 0.0206(15) -0.0067(12) 0.0048(11) -0.0094(12)
C28 0.0156(14) 0.0134(14) 0.0174(15) -0.0047(11) 0.0037(11) -0.0055(11)
C29 0.0093(13) 0.0123(13) 0.0257(16) -0.0088(12) 0.0033(11) -0.0047(11)
C30 0.0107(13) 0.0123(13) 0.0202(15) -0.0062(11) 0.0032(10) -0.0061(11)
C31 0.0178(14) 0.0157(14) 0.0180(15) -0.0054(12) 0.0026(11) -0.0087(12)
C32 0.0171(14) 0.0191(15) 0.0212(15) -0.0100(12) 0.0008(11) -0.0092(12)
C33 0.0097(13) 0.0126(13) 0.0277(16) -0.0090(12) 0.0055(11) -0.0058(11)
C34 0.0197(15) 0.0160(14) 0.0211(15) -0.0034(12) 0.0041(12) -0.0104(12)
C35 0.0186(15) 0.0209(15) 0.0173(15) -0.0055(12) 0.0005(11) -0.0122(12)
C36 0.0125(14) 0.0150(14) 0.0384(18) -0.0157(13) 0.0081(12) -0.0090(11)
C37 0.0155(15) 0.047(2) 0.0324(19) -0.0282(17) 0.0080(13) -0.0106(15)
C38 0.0126(15) 0.044(2) 0.0310(18) -0.0224(16) 0.0023(13) -0.0087(14)
C39 0.0098(13) 0.0156(14) 0.0298(16) -0.0133(12) 0.0059(11) -0.0074(11)
C40 0.0166(15) 0.0164(15) 0.0238(16) -0.0054(12) 0.0070(12) -0.0071(12)
C41 0.0135(14) 0.0163(15) 0.0276(17) -0.0018(13) 0.0031(12) -0.0058(12)
C42 0.0123(13) 0.0118(13) 0.0260(16) -0.0110(12) 0.0062(11) -0.0085(11)

loop_
_atom_type_symbol
_atom_type_description
_atom_type_scat_dispersion_real
_atom_type_scat_dispersion_imag
_atom_type_scat_source
Mn Mn 0.3368 0.7283 'International Tables Vol C Tables 4.2.6.8 and 6.1.1.4'
S S 0.1246 0.1234 'International Tables Vol C Tables 4.2.6.8 and 6.1.1.4'
O O 0.0106 0.0060 'International Tables Vol C Tables 4.2.6.8 and 6.1.1.4'
C C 0.0033 0.0016 'International Tables Vol C Tables 4.2.6.8 and 6.1.1.4'
H H 0.0000 0.0000 'International Tables Vol C Tables 4.2.6.8 and 6.1.1.4'

loop_
_geom_angle_atom_site_label_1
_geom_angle_atom_site_label_2
_geom_angle_atom_site_label_3
_geom_angle
_geom_angle_site_symmetry_1
_geom_angle_site_symmetry_3
O1 Mn1 O1 180.0(0) 2_566 1_564
O1 Mn1 O2 92.98(8) 2_566 2_575
O1 Mn1 O2 87.02(8) 1_564 2_575
O1 Mn1 O2 87.02(8) 2_566 .
O1 Mn1 O2 92.98(8) 1_564 .
O2 Mn1 O2 180.0 2_575 .
O1 Mn1 O3 94.34(8) 2_566 2_675
O1 Mn1 O3 85.66(8) 1_564 2_675
O2 Mn1 O3 76.48(7) 2_575 2_675
O2 Mn1 O3 103.52(7) . 2_675
O1 Mn1 O3 85.66(8) 2_566 1_455
O1 Mn1 O3 94.34(8) 1_564 1_455
O2 Mn1 O3 103.52(7) 2_575 1_455
O2 Mn1 O3 76.48(7) . 1_455
O3 Mn1 O3 180.0(0) 2_675 1_455
O1 Mn1 Mn3 68.55(6) 2_566 2_575
O1 Mn1 Mn3 111.45(6) 1_564 2_575
O2 Mn1 Mn3 45.43(5) 2_575 2_575
O2 Mn1 Mn3 134.57(5) . 2_575
O3 Mn1 Mn3 44.88(5) 2_675 2_575
O3 Mn1 Mn3 135.12(5) 1_455 2_575
O1 Mn1 Mn3 111.45(6) 2_566 .
O1 Mn1 Mn3 68.55(6) 1_564 .
O2 Mn1 Mn3 134.57(5) 2_575 .
O2 Mn1 Mn3 45.43(5) . .
O3 Mn1 Mn3 135.12(5) 2_675 .
O3 Mn1 Mn3 44.88(5) 1_455 .
Mn3 Mn1 Mn3 180.0 2_575 .
O4 Mn2 O5 105.21(9) . 1_655
O4 Mn2 O6 101.67(8) . .
O5 Mn2 O6 90.83(9) 1_655 .
O4 Mn2 O7 96.32(8) . .
O5 Mn2 O7 90.03(8) 1_655 .
O6 Mn2 O7 161.09(8) . .
O4 Mn2 O8 100.70(8) . 1_455
O5 Mn2 O8 154.08(8) 1_655 1_455
O6 Mn2 O8 84.46(8) . 1_455
O7 Mn2 O8 86.53(8) . 1_455
O4 Mn2 Mn3 169.38(6) . .
O5 Mn2 Mn3 82.43(6) 1_655 .
O6 Mn2 Mn3 70.42(6) . .
O7 Mn2 Mn3 90.98(6) . .
O8 Mn2 Mn3 71.97(5) 1_455 .
O9 Mn3 O11 92.10(9) 1_655 .
O9 Mn3 O10 98.75(9) 1_655 1_564
O11 Mn3 O10 102.64(9) . 1_564
O9 Mn3 O3 155.13(8) 1_655 1_455
O11 Mn3 O3 90.94(8) . 1_455
O10 Mn3 O3 104.64(8) 1_564 1_455
O9 Mn3 O2 89.20(8) 1_655 .
O11 Mn3 O2 149.03(8) . .
O10 Mn3 O2 107.73(8) 1_564 .
O3 Mn3 O2 75.83(7) 1_455 .
O9 Mn3 Mn2 73.64(6) 1_655 .
O11 Mn3 Mn2 64.53(6) . .
O10 Mn3 Mn2 164.20(6) 1_564 .
O3 Mn3 Mn2 85.50(5) 1_455 .
O2 Mn3 Mn2 86.31(5) . .
O9 Mn3 Mn1 130.83(7) 1_655 .
O11 Mn3 Mn1 135.22(6) . .
O10 Mn3 Mn1 84.92(6) 1_564 .
O3 Mn3 Mn1 45.08(5) 1_455 .
O2 Mn3 Mn1 44.40(5) . .
Mn2 Mn3 Mn1 110.607(19) . .
O13 S1 O14 119.46(12) . .
O13 S1 C8 108.78(12) . .
O14 S1 C8 108.48(12) . .
O13 S1 C5 108.89(12) . .
O14 S1 C5 107.78(13) . .
C8 S1 C5 102.05(13) . .
O15 S2 O16 118.85(14) . .
O15 S2 C22 107.83(14) . .
O16 S2 C22 109.28(13) . .
O15 S2 C19 107.35(13) . .
O16 S2 C19 108.41(13) . .
C22 S2 C19 104.14(13) . .
O18 S3 O17 120.28(14) . .
O18 S3 C33 108.29(14) . .
O17 S3 C33 108.39(14) . .
O18 S3 C36 108.42(14) . .
O17 S3 C36 108.25(14) . .
C33 S3 C36 101.61(13) . .
C28 O1 Mn1 142.14(19) . 1_546
C1 O2 Mn1 128.67(17) . .
C1 O2 Mn3 114.35(18) . .
Mn1 O2 Mn3 90.17(8) . .
C42 O3 Mn3 117.29(17) . 1_655
C42 O3 Mn1 128.76(17) . 1_655
Mn3 O3 Mn1 90.03(7) 1_655 1_655
C15 O4 Mn2 129.79(19) . .
C14 O5 Mn2 121.04(19) . 1_455
C1 O6 Mn2 143.81(19) . .
C29 O7 Mn2 110.00(18) . .
C42 O8 Mn2 139.76(18) . 1_655
C14 O9 Mn3 134.58(19) . 1_455
C28 O10 Mn3 119.44(19) . 1_546
C29 O11 Mn3 150.1(2) . .
O6 C1 O2 123.9(3) . .
O6 C1 C2 117.5(2) . .
O2 C1 C2 118.7(3) . .
C7 C2 C3 119.8(3) . .
C7 C2 C1 119.0(2) . .
C3 C2 C1 121.2(2) . .
C4 C3 C2 120.0(3) . .
C3 C4 C5 119.1(3) . .
C6 C5 C4 121.7(3) . .
C6 C5 S1 120.6(2) . .
C4 C5 S1 117.6(2) . .
C5 C6 C7 118.6(3) . .
C2 C7 C6 120.6(3) . .
C9 C8 C13 121.6(3) . .
C9 C8 S1 119.7(2) . .
C13 C8 S1 118.6(2) . .
C8 C9 C10 118.6(3) . .
C9 C10 C11 120.1(3) . .
C12 C11 C10 120.4(3) . .
C12 C11 C14 120.2(3) . .
C10 C11 C14 119.4(3) . .
C11 C12 C13 120.1(3) . .
C12 C13 C8 119.1(3) . .
O5 C14 O9 125.8(3) . .
O5 C14 C11 117.4(3) . .
O9 C14 C11 116.7(3) . .
O12 C15 O4 124.5(3) . .
O12 C15 C16 118.6(3) . .
O4 C15 C16 116.9(2) . .
C21 C16 C17 120.0(3) . .
C21 C16 C15 120.5(2) . .
C17 C16 C15 119.6(2) . .
C18 C17 C16 119.8(3) . .
C17 C18 C19 119.5(3) . .
C20 C19 C18 121.6(3) . .
C20 C19 S2 120.6(2) . .
C18 C19 S2 117.8(2) . .
C19 C20 C21 118.6(3) . .
C16 C21 C20 120.6(3) . .
C23 C22 C27 122.0(3) . .
C23 C22 S2 118.4(2) . .
C27 C22 S2 119.6(2) . .
C24 C23 C22 118.9(3) . .
C23 C24 C25 120.3(3) . .
C24 C25 C26 120.0(3) . .
C24 C25 C28 119.3(3) . .
C26 C25 C28 120.7(3) . .
C27 C26 C25 120.2(3) . .
C26 C27 C22 118.6(3) . .
O10 C28 O1 124.5(3) . .
O10 C28 C25 118.4(3) . .
O1 C28 C25 117.1(3) . .
O11 C29 O7 124.2(3) . .
O11 C29 C30 117.4(3) . .
O7 C29 C30 118.4(3) . .
C31 C30 C35 120.4(3) . .
C31 C30 C29 120.0(3) . .
C35 C30 C29 119.6(3) . .
C32 C31 C30 120.2(3) . .
C31 C32 C33 118.9(3) . .
C34 C33 C32 121.5(3) . .
C34 C33 S3 119.6(2) . .
C32 C33 S3 118.8(2) . .
C35 C34 C33 119.1(3) . .
C34 C35 C30 119.9(3) . .
C41 C36 C37 121.6(3) . .
C41 C36 S3 119.2(2) . .
C37 C36 S3 119.0(2) . .
C38 C37 C36 118.7(3) . .
C37 C38 C39 120.5(3) . .
C40 C39 C38 119.7(3) . .
C40 C39 C42 121.7(3) . .
C38 C39 C42 118.5(3) . .
C39 C40 C41 120.4(3) . .
C36 C41 C40 119.0(3) . .
O8 C42 O3 124.1(2) . .
O8 C42 C39 117.4(2) . .
O3 C42 C39 118.6(3) . .

loop_
_geom_bond_atom_site_label_1
_geom_bond_atom_site_label_2
_geom_bond_distance
_geom_bond_site_symmetry_2
Mn1 O1 2.0715(19) 2_566
Mn1 O1 2.0715(19) 1_564
Mn1 O2 2.2091(19) 2_575
Mn1 O2 2.2091(19) .
Mn1 O3 2.236(2) 2_675
Mn1 O3 2.236(2) 1_455
Mn1 Mn3 3.1573(12) 2_575
Mn1 Mn3 3.1573(12) .
Mn2 O4 2.051(2) .
Mn2 O5 2.091(2) 1_655
Mn2 O6 2.118(2) .
Mn2 O7 2.122(2) .
Mn2 O8 2.168(2) 1_455
Mn2 Mn3 3.0563(11) .
Mn3 O9 2.056(2) 1_655
Mn3 O11 2.059(2) .
Mn3 O10 2.059(2) 1_564
Mn3 O3 2.228(2) 1_455
Mn3 O2 2.249(2) .
S1 O13 1.435(2) .
S1 O14 1.442(2) .
S1 C8 1.764(3) .
S1 C5 1.768(3) .
S2 O15 1.440(2) .
S2 O16 1.441(2) .
S2 C22 1.765(3) .
S2 C19 1.773(3) .
S3 O18 1.431(2) .
S3 O17 1.436(2) .
S3 C33 1.767(3) .
S3 C36 1.775(3) .
O1 C28 1.260(3) .
O1 Mn1 2.0715(19) 1_546
O2 C1 1.284(3) .
O3 C42 1.284(3) .
O3 Mn3 2.228(2) 1_655
O3 Mn1 2.236(2) 1_655
O4 C15 1.277(3) .
O5 C14 1.254(4) .
O5 Mn2 2.091(2) 1_455
O6 C1 1.244(3) .
O7 C29 1.261(3) .
O8 C42 1.245(3) .
O8 Mn2 2.168(2) 1_655
O9 C14 1.255(4) .
O9 Mn3 2.056(2) 1_455
O10 C28 1.255(4) .
O10 Mn3 2.059(2) 1_546
O11 C29 1.254(3) .
O12 C15 1.235(4) .
C1 C2 1.506(4) .
C2 C7 1.389(4) .
C2 C3 1.397(4) .
C3 C4 1.386(4) .
C4 C5 1.389(4) .
C5 C6 1.385(4) .
C6 C7 1.391(4) .
C8 C9 1.383(4) .
C8 C13 1.386(4) .
C9 C10 1.389(4) .
C10 C11 1.390(4) .
C11 C12 1.380(4) .
C11 C14 1.504(4) .
C12 C13 1.383(4) .
C15 C16 1.514(4) .
C16 C21 1.389(4) .
C16 C17 1.398(4) .
C17 C18 1.380(4) .
C18 C19 1.389(4) .
C19 C20 1.384(4) .
C20 C21 1.390(4) .
C22 C23 1.384(4) .
C22 C27 1.388(4) .
C23 C24 1.380(4) .
C24 C25 1.392(4) .
C25 C26 1.395(4) .
C25 C28 1.491(4) .
C26 C27 1.384(4) .
C29 C30 1.498(4) .
C30 C31 1.389(4) .
C30 C35 1.389(4) .
C31 C32 1.381(4) .
C32 C33 1.390(4) .
C33 C34 1.386(4) .
C34 C35 1.385(4) .
C36 C41 1.381(4) .
C36 C37 1.390(5) .
C37 C38 1.386(4) .
C38 C39 1.393(4) .
C39 C40 1.386(4) .
C39 C42 1.510(4) .
C40 C41 1.389(4) .
